data_4062267
loop_
_publ_author_name
'Wang, Jianhui'
'Li, Shoujian'
'Zheng, Chong'
'Maguire, John A.'
'Sarkar, Biprajit'
'Kaim, Wolfgang'
'Hosmane, Narayan S.'

_publ_section_title
;
 Chemistry of C-Trimethylsilyl-Substituted Heterocarboranes.
 29. Synthetic and Structural Studies on Lanthanacarboranes with Two
 and Three "Carbons Apart" Carborane Cages Bonding to Ln(III) Metal
 (Ln(III) = Nd, Gd, Dy, Ho, Er, Tb, Lu)
;
_journal_issue 21
_journal_name_full Organometallics
_journal_page_first 4334
_journal_page_last 4342
_journal_paper_doi 10.1021/om030426x
_journal_volume 22
_journal_year 2003
_chemical_formula_sum 'C39 H89 B12 Dy Na3 Si6'
_chemical_formula_weight 1087.83
_space_group_IT_number 14
_symmetry_cell_setting monoclinic
_symmetry_space_group_name_Hall '-P 2yn'
_symmetry_space_group_name_H-M 'P 1 21/n 1'
_cell_angle_alpha 90.00
_cell_angle_beta 91.890(5)
_cell_angle_gamma 90.00
_cell_formula_units_Z 4
_cell_length_a 11.980(3)
_cell_length_b 19.160(5)
_cell_length_c 26.411(7)
_cell_measurement_temperature 173(2)
_cell_volume 6059(3)
_diffrn_ambient_temperature 173(2)
_exptl_crystal_density_diffrn 1.193
_cod_original_sg_symbol_H-M 'P 21/n'
_cod_database_code 4062267

loop_
_symmetry_equiv_pos_as_xyz
'x, y, z'
'-x+1/2, y+1/2, -z+1/2'
'-x, -y, -z'
'x-1/2, -y-1/2, z-1/2'

loop_
_atom_site_label
_atom_site_type_symbol
_atom_site_fract_x
_atom_site_fract_y
_atom_site_fract_z
_atom_site_U_iso_or_equiv
_atom_site_adp_type
_atom_site_occupancy
_atom_site_symmetry_multiplicity
_atom_site_calc_flag
_atom_site_refinement_flags
_atom_site_disorder_assembly
_atom_site_disorder_group
Dy Dy -0.07140(2) 0.196780(14) 0.580716(10) 0.01883(9) Uani 1 1 d . . .
Si11 Si -0.32476(15) 0.31408(9) 0.64061(7) 0.0272(4) Uani 1 1 d . . .
Si12 Si 0.15818(15) 0.30545(10) 0.68243(7) 0.0298(4) Uani 1 1 d . . .
Si21 Si -0.25870(16) 0.20671(10) 0.43995(7) 0.0329(4) Uani 1 1 d . . .
Si22 Si 0.22220(15) 0.18940(10) 0.50373(8) 0.0330(4) Uani 1 1 d . . .
Si31 Si -0.40104(17) 0.03669(11) 0.67035(9) 0.0406(5) Uani 1 1 d . . .
Si32 Si 0.07242(17) -0.00376(10) 0.71709(7) 0.0316(4) Uani 1 1 d . . .
Na1 Na -0.0254(2) 0.39942(13) 0.49954(10) 0.0314(6) Uani 1 1 d . . .
Na2 Na -0.1520(3) 0.16609(14) 0.73052(10) 0.0375(7) Uani 1 1 d . . .
Na3 Na -0.0705(3) -0.00709(14) 0.55899(11) 0.0418(7) Uani 1 1 d . . .
C11 C -0.1757(5) 0.3021(3) 0.6255(2) 0.0241(13) Uani 1 1 d . . .
B12 B -0.0826(6) 0.2789(4) 0.6644(3) 0.0249(15) Uani 1 1 d . . .
H12 H -0.0835 0.2763 0.7068 0.015(15) Uiso 1 1 calc R . .
C13 C 0.0301(5) 0.2968(3) 0.6404(2) 0.0248(13) Uani 1 1 d . . .
B14 B 0.0142(6) 0.3270(3) 0.5853(3) 0.0209(14) Uani 1 1 d . . .
H14 H 0.1014 0.3370 0.5731 0.06(2) Uiso 1 1 calc R . .
B15 B -0.1236(6) 0.3313(3) 0.5754(3) 0.0214(14) Uani 1 1 d . . .
H15 H -0.1977 0.3473 0.5512 0.06(2) Uiso 1 1 calc R . .
B16 B -0.0686(6) 0.3609(4) 0.6346(3) 0.0239(15) Uani 1 1 d . . .
H16 H -0.0696 0.4149 0.6508 0.018(15) Uiso 1 1 calc R . .
C21 C -0.1325(5) 0.1847(3) 0.4807(2) 0.0236(13) Uani 1 1 d . . .
B22 B -0.0247(6) 0.2298(4) 0.4835(2) 0.0223(14) Uani 1 1 d . . .
H22 H -0.0148 0.2841 0.4685 0.026(17) Uiso 1 1 calc R . .
C23 C 0.0691(5) 0.1795(3) 0.5052(2) 0.0223(13) Uani 1 1 d . . .
B24 B 0.0200(6) 0.1051(4) 0.5173(3) 0.0234(15) Uani 1 1 d . . .
H24 H 0.0643 0.0691 0.5447 0.17(6) Uiso 1 1 calc R . .
B25 B -0.1125(6) 0.1082(4) 0.5016(3) 0.0250(15) Uani 1 1 d . . .
H25 H -0.1907 0.0793 0.4902 0.10(4) Uiso 1 1 calc R . .
B26 B -0.0165(6) 0.1439(4) 0.4587(3) 0.0221(14) Uani 1 1 d . . .
H26 H 0.0030 0.1261 0.4196 0.029(18) Uiso 1 1 calc R . .
C31 C -0.2535(5) 0.0664(3) 0.6769(2) 0.0269(14) Uani 1 1 d . . .
B32 B -0.1718(7) 0.0322(4) 0.7159(3) 0.0296(17) Uani 1 1 d . . .
H32 H -0.1935 -0.0044 0.7471 0.022(16) Uiso 1 1 calc R . .
C33 C -0.0524(5) 0.0489(3) 0.6982(2) 0.0258(14) Uani 1 1 d . . .
B34 B -0.0561(6) 0.0987(4) 0.6513(3) 0.0255(15) Uani 1 1 d . . .
H34 H 0.0325 0.1015 0.6391 0.10(4) Uiso 1 1 calc R . .
B35 B -0.1905(6) 0.1101(4) 0.6365(3) 0.0230(15) Uani 1 1 d . . .
H35 H -0.2555 0.1257 0.6072 0.07(3) Uiso 1 1 calc R . .
B36 B -0.1441(6) 0.0238(4) 0.6512(3) 0.0250(15) Uani 1 1 d . . .
H36 H -0.1432 -0.0235 0.6263 0.06(3) Uiso 1 1 calc R . .
C41 C -0.0606(10) 0.1742(6) 0.8394(4) 0.075(3) Uani 1 1 d . . .
H41 H 0.0174 0.1660 0.8437 0.09(4) Uiso 1 1 calc R . .
C42 C -0.0989(12) 0.2404(6) 0.8368(4) 0.075(3) Uani 1 1 d . . .
H42 H -0.0473 0.2780 0.8384 0.08(3) Uiso 1 1 calc R . .
C43 C -0.2100(12) 0.2540(6) 0.8319(4) 0.075(3) Uani 1 1 d . . .
H43 H -0.2366 0.3007 0.8309 0.08(3) Uiso 1 1 calc R . .
C44 C -0.2834(10) 0.1986(7) 0.8284(4) 0.075(3) Uani 1 1 d . . .
H44 H -0.3613 0.2073 0.8244 0.07(3) Uiso 1 1 calc R . .
C45 C -0.2462(11) 0.1322(6) 0.8305(4) 0.072(3) Uani 1 1 d . . .
H45 H -0.2981 0.0947 0.8282 0.10(4) Uiso 1 1 calc R . .
C46 C -0.1329(11) 0.1182(6) 0.8361(3) 0.069(3) Uani 1 1 d . . .
H46 H -0.1060 0.0716 0.8377 0.23(9) Uiso 1 1 calc R . .
C51 C 0.4956(8) 0.5150(6) 0.5506(4) 0.066(3) Uani 1 1 d . . .
H51 H 0.4922 0.5250 0.5857 0.08(4) Uiso 1 1 calc R . .
C52 C 0.4833(7) 0.4472(5) 0.5338(5) 0.065(3) Uani 1 1 d . . .
H52 H 0.4719 0.4106 0.5574 0.11(4) Uiso 1 1 calc R . .
C53 C 0.4877(7) 0.4326(5) 0.4825(5) 0.067(3) Uani 1 1 d . . .
H53 H 0.4789 0.3860 0.4707 0.16(6) Uiso 1 1 calc R . .
C61 C 0.1804(7) 0.4750(4) 0.4517(3) 0.048(2) Uani 1 1 d . . .
H61A H 0.1237 0.4706 0.4243 0.05(3) Uiso 1 1 calc R . .
H61B H 0.2244 0.4319 0.4541 0.07(3) Uiso 1 1 calc R . .
H61C H 0.2299 0.5143 0.4446 0.06(3) Uiso 1 1 calc R . .
C62 C 0.1271(4) 0.4869(3) 0.49835(19) 0.0093(10) Uani 1 1 d . . .
H62A H 0.0818 0.5300 0.4957 0.16(6) Uiso 1 1 calc R . .
H62B H 0.0760 0.4475 0.5051 0.14(5) Uiso 1 1 calc R . .
C63 C 0.2061(7) 0.4934(4) 0.5394(3) 0.047(2) Uani 1 1 d . . .
H63A H 0.2599 0.5309 0.5319 0.05(2) Uiso 1 1 calc R . .
H63B H 0.2482 0.4492 0.5435 0.04(2) Uiso 1 1 calc R . .
C64 C 0.1490(7) 0.5101(4) 0.5876(3) 0.0451(19) Uani 1 1 d . . .
H64A H 0.0964 0.4722 0.5957 0.05(2) Uiso 1 1 calc R . .
H64B H 0.2052 0.5138 0.6158 0.04(2) Uiso 1 1 calc R . .
C65 C 0.0901(5) 0.5741(3) 0.5823(2) 0.0153(11) Uani 1 1 d . . .
H65A H 0.1370 0.6081 0.5644 0.21(8) Uiso 1 1 calc R . .
H65B H 0.0213 0.5662 0.5613 0.19(7) Uiso 1 1 calc R . .
C66 C 0.0611(10) 0.6023(6) 0.6290(4) 0.069(3) Uani 1 1 d . . .
H66A H 0.0207 0.6463 0.6234 0.08(3) Uiso 1 1 calc R . .
H66B H 0.1290 0.6112 0.6497 0.09(4) Uiso 1 1 calc R . .
H66C H 0.0134 0.5693 0.6466 0.10(4) Uiso 1 1 calc R . .
C101 C -0.3593(7) 0.2655(4) 0.6996(3) 0.045(2) Uani 1 1 d . . .
H10A H -0.4380 0.2731 0.7071 0.06(3) Uiso 1 1 calc R . .
H10B H -0.3120 0.2825 0.7280 0.06(3) Uiso 1 1 calc R . .
H10C H -0.3461 0.2155 0.6947 0.06(3) Uiso 1 1 calc R . .
C102 C -0.3568(6) 0.4086(4) 0.6496(3) 0.0391(17) Uani 1 1 d . . .
H10D H -0.4355 0.4139 0.6579 0.04(2) Uiso 1 1 calc R . .
H10E H -0.3426 0.4340 0.6182 0.06(3) Uiso 1 1 calc R . .
H10F H -0.3093 0.4274 0.6772 0.06(3) Uiso 1 1 calc R . .
C103 C -0.4152(6) 0.2770(4) 0.5879(3) 0.0403(18) Uani 1 1 d . . .
H10G H -0.4940 0.2832 0.5957 0.06(3) Uiso 1 1 calc R . .
H10H H -0.3992 0.2271 0.5842 0.06(3) Uiso 1 1 calc R . .
H10I H -0.3997 0.3012 0.5562 0.06(3) Uiso 1 1 calc R . .
C104 C 0.1289(7) 0.3672(5) 0.7352(3) 0.051(2) Uani 1 1 d . . .
H10J H 0.1960 0.3722 0.7572 0.06(2) Uiso 1 1 calc R . .
H10K H 0.0676 0.3490 0.7550 0.04(2) Uiso 1 1 calc R . .
H10L H 0.1079 0.4129 0.7211 0.10(4) Uiso 1 1 calc R . .
C105 C 0.2799(6) 0.3407(4) 0.6479(3) 0.0394(17) Uani 1 1 d . . .
H10M H 0.3446 0.3449 0.6714 0.06(3) Uiso 1 1 calc R . .
H10N H 0.2609 0.3867 0.6340 0.08(3) Uiso 1 1 calc R . .
H10O H 0.2979 0.3089 0.6203 0.08(3) Uiso 1 1 calc R . .
C106 C 0.1964(8) 0.2189(4) 0.7110(4) 0.056(2) Uani 1 1 d . . .
H10P H 0.2632 0.2241 0.7330 0.09(3) Uiso 1 1 calc R . .
H10Q H 0.2114 0.1855 0.6840 0.09(4) Uiso 1 1 calc R . .
H10R H 0.1344 0.2018 0.7309 0.09(4) Uiso 1 1 calc R . .
C201 C -0.2991(7) 0.3004(4) 0.4460(3) 0.046(2) Uani 1 1 d . . .
H20A H -0.3653 0.3097 0.4242 0.12(4) Uiso 1 1 calc R . .
H20B H -0.2373 0.3300 0.4355 0.09(4) Uiso 1 1 calc R . .
H20C H -0.3159 0.3105 0.4813 0.10(4) Uiso 1 1 calc R . .
C202 C -0.2292(10) 0.1924(6) 0.3714(3) 0.072(3) Uani 1 1 d . . .
H20D H -0.2959 0.2040 0.3506 0.11(4) Uiso 1 1 calc R . .
H20E H -0.2093 0.1434 0.3661 0.09(4) Uiso 1 1 calc R . .
H20F H -0.1671 0.2224 0.3618 0.11(5) Uiso 1 1 calc R . .
C203 C -0.3807(8) 0.1528(6) 0.4577(5) 0.075(3) Uani 1 1 d . . .
H20G H -0.4456 0.1651 0.4360 0.08(3) Uiso 1 1 calc R . .
H20H H -0.3977 0.1617 0.4932 0.15(7) Uiso 1 1 calc R . .
H20I H -0.3631 0.1033 0.4533 0.11(5) Uiso 1 1 calc R . .
C204 C 0.2801(7) 0.1714(5) 0.5687(4) 0.056(2) Uani 1 1 d . . .
H20J H 0.3616 0.1760 0.5690 0.12(5) Uiso 1 1 calc R . .
H20K H 0.2601 0.1239 0.5787 0.08(3) Uiso 1 1 calc R . .
H20L H 0.2491 0.2048 0.5925 0.09(3) Uiso 1 1 calc R . .
C205 C 0.2660(7) 0.2786(4) 0.4832(4) 0.054(2) Uani 1 1 d . . .
H20M H 0.3477 0.2810 0.4830 0.11(4) Uiso 1 1 calc R . .
H20N H 0.2382 0.3135 0.5069 0.04(2) Uiso 1 1 calc R . .
H20O H 0.2350 0.2881 0.4491 0.11(4) Uiso 1 1 calc R . .
C206 C 0.2815(7) 0.1235(5) 0.4597(4) 0.059(3) Uani 1 1 d . . .
H20P H 0.3628 0.1291 0.4592 0.10(4) Uiso 1 1 calc R . .
H20Q H 0.2493 0.1306 0.4255 0.07(3) Uiso 1 1 calc R . .
H20R H 0.2635 0.0764 0.4714 0.032(19) Uiso 1 1 calc R . .
C301 C -0.4811(11) 0.0720(8) 0.7242(8) 0.134(8) Uani 1 1 d . . .
H30A H -0.5588 0.0564 0.7209 0.12(5) Uiso 1 1 calc R . .
H30B H -0.4786 0.1231 0.7235 0.18(8) Uiso 1 1 calc R . .
H30C H -0.4477 0.0551 0.7562 0.15(8) Uiso 1 1 calc R . .
C302 C -0.4120(8) -0.0598(4) 0.6737(4) 0.056(2) Uani 1 1 d . . .
H30D H -0.4906 -0.0736 0.6699 0.04(2) Uiso 1 1 calc R . .
H30E H -0.3814 -0.0761 0.7065 0.09(4) Uiso 1 1 calc R . .
H30F H -0.3698 -0.0807 0.6464 0.09(4) Uiso 1 1 calc R . .
C303 C -0.4676(10) 0.0624(8) 0.6085(6) 0.117(7) Uani 1 1 d . . .
H30G H -0.5449 0.0456 0.6066 0.15(6) Uiso 1 1 calc R . .
H30H H -0.4260 0.0418 0.5809 0.11(6) Uiso 1 1 calc R . .
H30I H -0.4670 0.1134 0.6054 0.20(9) Uiso 1 1 calc R . .
C304 C 0.0340(7) -0.0986(4) 0.7226(3) 0.0421(18) Uani 1 1 d . . .
H30J H 0.1005 -0.1257 0.7325 0.06(3) Uiso 1 1 calc R . .
H30K H 0.0040 -0.1154 0.6898 0.04(2) Uiso 1 1 calc R . .
H30L H -0.0226 -0.1040 0.7482 0.07(3) Uiso 1 1 calc R . .
C305 C 0.1317(8) 0.0261(5) 0.7806(3) 0.053(2) Uani 1 1 d . . .
H30M H 0.1972 -0.0023 0.7900 0.12(5) Uiso 1 1 calc R . .
H30N H 0.0751 0.0208 0.8062 0.10(4) Uiso 1 1 calc R . .
H30O H 0.1537 0.0752 0.7784 0.06(3) Uiso 1 1 calc R . .
C306 C 0.1861(6) 0.0054(4) 0.6705(3) 0.047(2) Uani 1 1 d . . .
H30P H 0.2503 -0.0232 0.6815 0.06(3) Uiso 1 1 calc R . .
H30Q H 0.2088 0.0544 0.6686 0.06(3) Uiso 1 1 calc R . .
H30R H 0.1586 -0.0104 0.6371 0.04(2) Uiso 1 1 calc R . .

loop_
_atom_site_aniso_label
_atom_site_aniso_U_11
_atom_site_aniso_U_22
_atom_site_aniso_U_33
_atom_site_aniso_U_23
_atom_site_aniso_U_13
_atom_site_aniso_U_12
Dy 0.02093(14) 0.01679(14) 0.01879(14) -0.00039(11) 0.00106(10) 0.00009(12)
Si11 0.0271(9) 0.0242(9) 0.0308(9) -0.0007(7) 0.0078(7) 0.0034(7)
Si12 0.0306(9) 0.0305(9) 0.0279(9) -0.0014(8) -0.0059(7) -0.0024(8)
Si21 0.0320(10) 0.0343(10) 0.0318(10) -0.0036(8) -0.0087(8) 0.0045(8)
Si22 0.0251(9) 0.0283(10) 0.0459(11) -0.0097(9) 0.0062(8) -0.0032(8)
Si31 0.0291(11) 0.0321(11) 0.0612(14) 0.0004(10) 0.0135(10) -0.0054(8)
Si32 0.0355(10) 0.0304(10) 0.0288(10) 0.0083(8) -0.0013(8) 0.0041(8)
Na1 0.0354(14) 0.0292(14) 0.0295(14) 0.0065(11) 0.0029(11) 0.0010(11)
Na2 0.0580(18) 0.0285(14) 0.0264(14) -0.0010(11) 0.0082(13) -0.0034(13)
Na3 0.067(2) 0.0215(13) 0.0378(15) -0.0033(11) 0.0188(14) 0.0001(13)
C11 0.029(3) 0.018(3) 0.026(3) -0.001(3) 0.005(3) 0.001(3)
B12 0.032(4) 0.021(3) 0.022(4) -0.002(3) 0.002(3) -0.003(3)
C13 0.031(3) 0.019(3) 0.024(3) 0.000(3) -0.001(3) 0.002(3)
B14 0.022(3) 0.018(3) 0.023(3) 0.000(3) 0.003(3) -0.001(3)
B15 0.022(4) 0.017(3) 0.025(4) -0.001(3) 0.001(3) 0.000(3)
B16 0.032(4) 0.020(3) 0.019(3) 0.000(3) -0.002(3) -0.003(3)
C21 0.028(3) 0.023(3) 0.019(3) -0.004(2) -0.005(2) 0.003(3)
B22 0.030(4) 0.023(3) 0.014(3) 0.001(3) 0.006(3) 0.000(3)
C23 0.025(3) 0.022(3) 0.020(3) -0.003(2) 0.004(2) -0.002(2)
B24 0.027(4) 0.021(4) 0.022(3) -0.002(3) 0.002(3) 0.002(3)
B25 0.030(4) 0.019(3) 0.026(4) -0.004(3) -0.003(3) -0.005(3)
B26 0.026(4) 0.023(3) 0.017(3) -0.001(3) 0.000(3) 0.002(3)
C31 0.029(3) 0.026(3) 0.026(3) 0.000(3) 0.010(3) 0.001(3)
B32 0.040(4) 0.024(4) 0.025(4) 0.005(3) 0.011(3) -0.005(3)
C33 0.032(4) 0.025(3) 0.021(3) 0.003(3) 0.003(3) 0.001(3)
B34 0.028(4) 0.026(4) 0.023(4) 0.000(3) 0.005(3) 0.000(3)
B35 0.021(4) 0.023(4) 0.024(4) -0.002(3) -0.002(3) 0.001(3)
B36 0.026(4) 0.025(4) 0.024(4) 0.001(3) 0.005(3) -0.003(3)
C41 0.080(8) 0.088(9) 0.057(6) -0.009(6) -0.021(5) -0.003(6)
C42 0.118(10) 0.056(7) 0.049(6) -0.006(5) -0.014(6) -0.022(7)
C43 0.114(10) 0.061(7) 0.049(6) 0.002(5) 0.008(6) 0.004(7)
C44 0.084(8) 0.090(8) 0.054(6) 0.007(6) 0.018(5) -0.007(7)
C45 0.108(9) 0.066(7) 0.045(6) 0.006(5) 0.013(6) -0.023(7)
C46 0.110(9) 0.056(6) 0.039(5) 0.001(4) -0.001(5) 0.001(6)
C51 0.046(5) 0.071(7) 0.081(8) -0.002(6) -0.010(5) 0.010(5)
C52 0.040(5) 0.058(6) 0.097(8) 0.023(6) -0.009(5) 0.006(4)
C53 0.028(4) 0.043(5) 0.128(10) -0.011(6) -0.021(5) 0.010(4)
C61 0.044(5) 0.038(4) 0.063(5) 0.009(4) 0.016(4) 0.003(4)
C62 0.001(2) 0.009(2) 0.018(3) 0.006(2) 0.0058(19) 0.0013(19)
C63 0.039(4) 0.027(4) 0.075(6) 0.003(4) -0.001(4) 0.002(3)
C64 0.054(5) 0.035(4) 0.045(5) 0.007(3) -0.014(4) -0.007(4)
C65 0.021(3) 0.013(3) 0.011(3) 0.004(2) -0.002(2) 0.002(2)
C66 0.088(8) 0.071(7) 0.048(5) 0.007(5) 0.009(5) 0.013(6)
C101 0.041(5) 0.048(5) 0.049(5) 0.012(4) 0.018(4) 0.010(4)
C102 0.046(4) 0.034(4) 0.038(4) -0.006(3) 0.010(3) 0.009(3)
C103 0.027(4) 0.042(4) 0.052(5) -0.006(4) 0.001(3) -0.001(3)
C104 0.037(4) 0.073(6) 0.044(5) -0.029(4) -0.006(4) -0.002(4)
C105 0.028(4) 0.048(5) 0.042(4) -0.004(4) -0.005(3) -0.002(3)
C106 0.061(6) 0.048(5) 0.057(5) 0.017(4) -0.029(5) -0.005(4)
C201 0.048(5) 0.049(5) 0.041(4) -0.006(4) -0.010(4) 0.023(4)
C202 0.089(8) 0.089(8) 0.037(5) -0.027(5) -0.025(5) 0.048(7)
C203 0.038(5) 0.075(8) 0.108(10) 0.019(6) -0.028(6) -0.020(5)
C204 0.040(5) 0.052(5) 0.074(6) -0.010(5) -0.022(4) 0.000(4)
C205 0.048(5) 0.044(5) 0.072(6) -0.005(4) 0.026(5) -0.018(4)
C206 0.036(5) 0.058(6) 0.085(7) -0.029(5) 0.028(5) -0.007(4)
C301 0.063(8) 0.114(11) 0.23(2) -0.103(13) 0.091(11) -0.045(8)
C302 0.060(6) 0.043(5) 0.065(6) 0.001(4) 0.014(5) -0.022(4)
C303 0.052(7) 0.129(12) 0.165(15) 0.086(11) -0.055(9) -0.041(8)
C304 0.047(5) 0.035(4) 0.045(5) 0.010(3) 0.005(4) 0.006(3)
C305 0.064(6) 0.048(5) 0.044(5) 0.001(4) -0.022(4) 0.005(4)
C306 0.038(4) 0.049(5) 0.054(5) 0.017(4) 0.005(4) 0.007(4)

loop_
_geom_bond_atom_site_label_1
_geom_bond_atom_site_label_2
_geom_bond_distance
_geom_bond_site_symmetry_2
_geom_bond_publ_flag
Dy B34 2.650(7) . ?
Dy B15 2.654(7) . ?
Dy B35 2.665(7) . ?
Dy C11 2.669(6) . ?
Dy C23 2.673(6) . ?
Dy B24 2.686(7) . ?
Dy B14 2.698(7) . ?
Dy B22 2.719(6) . ?
Dy B12 2.721(7) . ?
Dy B25 2.723(7) . ?
Dy C21 2.727(6) . ?
Dy C13 2.741(6) . ?
Si11 C11 1.857(6) . ?
Si11 C102 1.868(7) . ?
Si11 C101 1.874(7) . ?
Si11 C103 1.876(7) . ?
Si12 C104 1.870(8) . ?
Si12 C105 1.871(8) . ?
Si12 C13 1.870(6) . ?
Si12 C106 1.872(8) . ?
Si21 C203 1.862(9) . ?
Si21 C201 1.867(8) . ?
Si21 C21 1.875(6) . ?
Si21 C202 1.875(9) . ?
Si22 C23 1.846(6) . ?
Si22 C204 1.861(9) . ?
Si22 C205 1.873(8) . ?
Si22 C206 1.872(8) . ?
Si31 C302 1.856(8) . ?
Si31 C31 1.859(7) . ?
Si31 C303 1.861(12) . ?
Si31 C301 1.867(12) . ?
Si32 C33 1.858(7) . ?
Si32 C306 1.873(8) . ?
Si32 C304 1.881(8) . ?
Si32 C305 1.888(8) . ?
Na1 C65 2.329(6) 3_566 ?
Na1 C62 2.479(5) . ?
Na1 C62 2.498(5) 3_566 ?
Na1 B14 2.685(7) . ?
Na1 B15 2.695(7) . ?
Na1 Na1 3.902(5) 3_566 ?
Na2 B32 2.604(8) . ?
Na2 C31 2.650(7) . ?
Na2 C33 2.694(7) . ?
Na2 B35 2.731(7) . ?
Na2 B34 2.743(8) . ?
Na2 B12 2.916(8) . ?
Na2 C46 2.938(10) . ?
Na2 C45 2.978(10) . ?
Na2 C41 3.048(10) . ?
Na3 B36 2.684(8) . ?
Na3 B25 2.716(8) . ?
Na3 B24 2.834(7) 3_556 ?
Na3 B26 2.866(7) 3_556 ?
Na3 B34 3.172(8) . ?
Na3 Na3 3.604(6) 3_556 ?
C11 B12 1.557(9) . ?
C11 B15 1.582(9) . ?
C11 B16 1.719(9) . ?
B12 C13 1.550(9) . ?
B12 B16 1.769(10) . ?
C13 B14 1.573(9) . ?
C13 B16 1.709(9) . ?
B14 B15 1.664(10) . ?
B14 B16 1.786(10) . ?
B15 B16 1.770(10) . ?
C21 B22 1.553(9) . ?
C21 B25 1.582(9) . ?
C21 B26 1.712(9) . ?
B22 C23 1.573(9) . ?
B22 B26 1.775(10) . ?
C23 B24 1.580(9) . ?
C23 B26 1.714(9) . ?
B24 B25 1.628(10) . ?
B24 B26 1.760(10) . ?
B24 Na3 2.834(7) 3_556 ?
B25 B26 1.779(10) . ?
B26 Na3 2.866(7) 3_556 ?
C31 B32 1.544(10) . ?
C31 B35 1.569(9) . ?
C31 B36 1.703(9) . ?
B32 C33 1.552(10) . ?
B32 B36 1.757(10) . ?
C33 B34 1.563(9) . ?
C33 B36 1.701(9) . ?
B34 B35 1.659(10) . ?
B34 B36 1.781(10) . ?
B35 B36 1.783(10) . ?
C41 C42 1.349(15) . ?
C41 C46 1.380(15) . ?
C42 C43 1.359(16) . ?
C43 C44 1.380(15) . ?
C44 C45 1.348(16) . ?
C45 C46 1.386(16) . ?
C51 C53 1.350(15) 3_666 ?
C51 C52 1.380(14) . ?
C52 C53 1.386(15) . ?
C53 C51 1.350(15) 3_666 ?
C61 C62 1.425(9) . ?
C62 C63 1.421(10) . ?
C62 Na1 2.498(5) 3_566 ?
C63 C64 1.500(12) . ?
C64 C65 1.419(9) . ?
C65 C66 1.401(11) . ?
C65 Na1 2.329(6) 3_566 ?
